data_4072726
loop_
_publ_author_name
'Berenguer, Jes\'us R.'
'Bernechea, Mar\'ia'
'Lalinde, Elena'

_publ_section_title
;
 Rearrangement or C&#x2212;H Activation Processes Promoted by Reaction
 with the Solvate [cis-Pt(C6F5)2(thf)2]
;
_journal_issue 5
_journal_name_full Organometallics
_journal_page_first 1161
_journal_paper_doi 10.1021/om060977y
_journal_volume 26
_journal_year 2007
_chemical_formula_sum 'C57 H35 F10 N P2 Pt2'
_chemical_formula_weight 1375.98
_chemical_name_common mbn25
_chemical_name_systematic
;
 ?
;
_space_group_IT_number 14
_symmetry_cell_setting monoclinic
_symmetry_space_group_name_Hall '-P 2ybc'
_symmetry_space_group_name_H-M 'P 1 21/c 1'
_atom_sites_solution_hydrogens geom
_atom_sites_solution_primary direct
_atom_sites_solution_secondary difmap
_audit_conform_dict_location ftp://ftp.iucr.org/pub/cif_core.dic
_audit_conform_dict_name cif_core.dic
_audit_conform_dict_version 2.2
_audit_creation_date 2006-05-25T14:26:01-00:00
_audit_creation_method 'WinGX routine CIF_UPDATE'
_cell_angle_alpha 90
_cell_angle_beta 149.6591(6)
_cell_angle_gamma 90
_cell_formula_units_Z 4
_cell_length_a 23.23800(10)
_cell_length_b 14.8000(2)
_cell_length_c 28.1530(2)
_cell_measurement_reflns_used 10975
_cell_measurement_temperature 293(2)
_cell_volume 4891.03(12)
_computing_cell_refinement 'HKL Scalepack (Otwinowski & Minor 1997)'
_computing_data_collection 'Collect (Nonius BV, 1997-2000)'
_computing_data_reduction 'HKL Denzo and Scalepack (Otwinowski & Minor 1997)'
_computing_structure_refinement 'SHELXL-97 (Sheldrick, 1997)'
_diffrn_ambient_temperature 293(2)
_diffrn_measured_fraction_theta_full 0.996
_diffrn_measured_fraction_theta_max 0.996
_diffrn_measurement_device '95mm CCD camera on \k-goniostat'
_diffrn_measurement_device_type KappaCCD
_diffrn_measurement_method CCD
_diffrn_orient_matrix_type 'by Nonius Collect from scalepack cell'
_diffrn_orient_matrix_UB_11 -0.022849
_diffrn_orient_matrix_UB_12 0.0407493
_diffrn_orient_matrix_UB_13 -0.0323912
_diffrn_orient_matrix_UB_21 0.0512151
_diffrn_orient_matrix_UB_22 0.0439808
_diffrn_orient_matrix_UB_23 0.0115448
_diffrn_orient_matrix_UB_31 0.0424182
_diffrn_orient_matrix_UB_32 -0.0311518
_diffrn_orient_matrix_UB_33 -0.0260712
_diffrn_radiation_monochromator graphite
_diffrn_radiation_type MoK\a
_diffrn_radiation_wavelength 0.7107
_diffrn_reflns_av_unetI/netI 0.0412
_diffrn_reflns_limit_h_max 29
_diffrn_reflns_limit_h_min 0
_diffrn_reflns_limit_k_max 18
_diffrn_reflns_limit_k_min -18
_diffrn_reflns_limit_l_max 18
_diffrn_reflns_limit_l_min -36
_diffrn_reflns_number 10743
_diffrn_reflns_theta_full 27.1
_diffrn_reflns_theta_max 27.1
_diffrn_reflns_theta_min 4.12
_exptl_absorpt_coefficient_mu 5.858
_exptl_absorpt_correction_type none
_exptl_crystal_colour yellow
_exptl_crystal_density_diffrn 1.869
_exptl_crystal_density_method 'not measured'
_exptl_crystal_description needle
_exptl_crystal_F_000 2640
_exptl_crystal_size_max 0.6
_exptl_crystal_size_mid 0.1
_exptl_crystal_size_min 0.075
_refine_diff_density_max 1.089
_refine_diff_density_min -0.705
_refine_diff_density_rms 0.099
_refine_ls_extinction_method none
_refine_ls_goodness_of_fit_ref 1.003
_refine_ls_hydrogen_treatment mixed
_refine_ls_matrix_type full
_refine_ls_number_parameters 653
_refine_ls_number_reflns 10743
_refine_ls_number_restraints 0
_refine_ls_restrained_S_all 1.003
_refine_ls_R_factor_all 0.0634
_refine_ls_R_factor_gt 0.0344
_refine_ls_shift/su_max 0.005
_refine_ls_shift/su_mean 0
_refine_ls_structure_factor_coef Fsqd
_refine_ls_weighting_details 'calc w=1/[\s^2^(Fo^2^)+(0.0245P)^2^+7.8942P] where P=(Fo^2^+2Fc^2^)/3'
_refine_ls_weighting_scheme calc
_refine_ls_wR_factor_gt 0.062
_refine_ls_wR_factor_ref 0.0702
_reflns_number_gt 7774
_reflns_number_total 10743
_reflns_threshold_expression >2sigma(I)
_cod_data_source_file om060977ysi20061213_070647.cif
_cod_data_source_block complex_3b
_cod_original_cell_volume 4891.02(8)
_cod_original_sg_symbol_H-M 'P 21/c'
_cod_database_code 4072726

loop_
_symmetry_equiv_pos_as_xyz
'x, y, z'
'-x, y+1/2, -z+1/2'
'-x, -y, -z'
'x, -y-1/2, z-1/2'

loop_
_atom_site_label
_atom_site_type_symbol
_atom_site_fract_x
_atom_site_fract_y
_atom_site_fract_z
_atom_site_U_iso_or_equiv
_atom_site_adp_type
_atom_site_occupancy
_atom_site_symmetry_multiplicity
_atom_site_calc_flag
_atom_site_refinement_flags
Pt1 Pt 0.038667(16) -0.006184(12) 0.172774(13) 0.04436(6) Uani 1 1 d .
Pt2 Pt -0.055273(16) -0.169849(12) 0.070560(13) 0.04598(6) Uani 1 1 d .
P1 P 0.17666(11) 0.08610(8) 0.29923(9) 0.0438(3) Uani 1 1 d .
P2 P -0.24038(11) -0.14684(9) -0.07850(9) 0.0506(3) Uani 1 1 d .
N1 N 0.4153(5) -0.6038(4) 0.4300(5) 0.112(2) Uani 1 1 d .
C1 C -0.0668(4) -0.2974(3) 0.0355(3) 0.0485(12) Uani 1 1 d .
C2 C -0.0784(4) -0.3746(3) 0.0542(4) 0.0521(12) Uani 1 1 d .
C3 C -0.0983(5) -0.4591(3) 0.0210(4) 0.0603(14) Uani 1 1 d .
C4 C -0.1121(5) -0.4675(4) -0.0373(4) 0.0676(15) Uani 1 1 d .
C5 C -0.0980(5) -0.3930(4) -0.0556(4) 0.0661(15) Uani 1 1 d .
C6 C -0.0759(5) -0.3111(3) -0.0196(4) 0.0562(13) Uani 1 1 d .
C7 C -0.0771(4) 0.0978(3) 0.0904(3) 0.0487(11) Uani 1 1 d .
C8 C -0.1562(5) 0.1110(4) 0.0692(4) 0.0619(14) Uani 1 1 d .
C9 C -0.2402(5) 0.1740(5) 0.0066(4) 0.086(2) Uani 1 1 d .
C10 C -0.2470(7) 0.2279(5) -0.0378(4) 0.097(3) Uani 1 1 d .
C11 C -0.1687(7) 0.2201(4) -0.0171(5) 0.090(2) Uani 1 1 d .
C12 C -0.0821(5) 0.1565(4) 0.0477(4) 0.0651(15) Uani 1 1 d .
C13 C 0.1141(4) -0.1251(3) 0.2184(3) 0.0492(12) Uani 1 1 d .
C14 C 0.1295(4) -0.2045(4) 0.2202(3) 0.0523(12) Uani 1 1 d .
C15 C 0.1885(4) -0.2908(3) 0.2618(4) 0.0521(12) Uani 1 1 d .
C16 C 0.2275(5) -0.3248(4) 0.3319(4) 0.0720(16) Uani 1 1 d .
H16 H 0.2139 -0.2932 0.3502 0.086 Uiso 1 1 calc R
C17 C 0.2868(5) -0.4055(4) 0.3756(5) 0.0784(17) Uani 1 1 d .
H17 H 0.3147 -0.4271 0.4243 0.094 Uiso 1 1 calc R
C18 C 0.3045(5) -0.4541(4) 0.3470(4) 0.0660(15) Uani 1 1 d .
C19 C 0.2630(5) -0.4215(4) 0.2751(4) 0.0702(16) Uani 1 1 d .
H19 H 0.2735 -0.4547 0.255 0.084 Uiso 1 1 calc R
C20 C 0.2058(5) -0.3400(4) 0.2326(4) 0.0642(14) Uani 1 1 d .
H20 H 0.179 -0.3181 0.1846 0.077 Uiso 1 1 calc R
C21 C 0.3657(5) -0.5386(4) 0.3928(5) 0.0819(19) Uani 1 1 d .
C22 C 0.1327(4) 0.2012(3) 0.2787(3) 0.0434(11) Uani 1 1 d .
C23 C 0.0830(4) 0.2249(4) 0.2867(4) 0.0589(13) Uani 1 1 d .
H23 H 0.0758 0.1821 0.3056 0.071 Uiso 1 1 calc R
C24 C 0.0443(5) 0.3122(4) 0.2662(4) 0.0724(17) Uani 1 1 d .
H24 H 0.0122 0.3281 0.2724 0.087 Uiso 1 1 calc R
C25 C 0.0529(5) 0.3751(4) 0.2373(4) 0.0767(18) Uani 1 1 d .
H25 H 0.0276 0.4337 0.2247 0.092 Uiso 1 1 calc R
C26 C 0.0980(5) 0.3533(4) 0.2265(4) 0.0703(16) Uani 1 1 d .
H26 H 0.1014 0.3961 0.2049 0.084 Uiso 1 1 calc R
C27 C 0.1387(4) 0.2670(4) 0.2480(4) 0.0582(13) Uani 1 1 d .
H27 H 0.1709 0.2526 0.2417 0.07 Uiso 1 1 calc R
C28 C 0.3047(4) 0.0951(3) 0.3546(3) 0.0478(11) Uani 1 1 d .
C29 C 0.3319(5) 0.0283(4) 0.3422(4) 0.0663(15) Uani 1 1 d .
H29 H 0.2814 -0.0192 0.3012 0.08 Uiso 1 1 calc R
C30 C 0.4338(6) 0.0309(5) 0.3900(5) 0.0845(19) Uani 1 1 d .
H30 H 0.4504 -0.0143 0.38 0.101 Uiso 1 1 calc R
C31 C 0.5089(5) 0.0983(5) 0.4508(5) 0.0822(19) Uani 1 1 d .
H31 H 0.5776 0.0987 0.4832 0.099 Uiso 1 1 calc R
C32 C 0.4848(5) 0.1662(5) 0.4652(4) 0.0791(18) Uani 1 1 d .
H32 H 0.5366 0.2127 0.5072 0.095 Uiso 1 1 calc R
C33 C 0.3826(5) 0.1645(4) 0.4166(4) 0.0666(15) Uani 1 1 d .
H33 H 0.3656 0.2108 0.4257 0.08 Uiso 1 1 calc R
C34 C 0.2322(4) 0.0495(3) 0.3960(3) 0.0494(12) Uani 1 1 d .
C35 C 0.2052(5) -0.0345(4) 0.3940(4) 0.0636(14) Uani 1 1 d .
H35 H 0.155 -0.0711 0.3414 0.076 Uiso 1 1 calc R
C36 C 0.2521(6) -0.0655(5) 0.4695(5) 0.087(2) Uani 1 1 d .
H36 H 0.232 -0.1221 0.467 0.104 Uiso 1 1 calc R
C37 C 0.3274(6) -0.0130(6) 0.5474(5) 0.088(2) Uani 1 1 d .
H37 H 0.36 -0.0341 0.5987 0.106 Uiso 1 1 calc R
C38 C 0.3549(5) 0.0698(5) 0.5504(4) 0.0798(18) Uani 1 1 d .
H38 H 0.4064 0.1055 0.6038 0.096 Uiso 1 1 calc R
C39 C 0.3073(5) 0.1018(4) 0.4751(4) 0.0664(15) Uani 1 1 d .
H39 H 0.3261 0.1594 0.4777 0.08 Uiso 1 1 calc R
C40 C -0.3291(4) -0.1374(3) -0.0887(4) 0.0533(12) Uani 1 1 d .
C41 C -0.2793(5) -0.1287(4) -0.0090(4) 0.0696(16) Uani 1 1 d .
H41 H -0.2005 -0.1244 0.0497 0.084 Uiso 1 1 calc R
C42 C -0.3463(6) -0.1262(5) -0.0162(5) 0.0801(18) Uani 1 1 d .
H42 H -0.3122 -0.1206 0.0378 0.096 Uiso 1 1 calc R
C43 C -0.4612(6) -0.1318(5) -0.1015(6) 0.090(2) Uani 1 1 d .
H43 H -0.5057 -0.1301 -0.1059 0.108 Uiso 1 1 calc R
C44 C -0.5124(6) -0.1400(5) -0.1817(5) 0.087(2) Uani 1 1 d .
H44 H -0.5913 -0.1433 -0.2401 0.105 Uiso 1 1 calc R
C45 C -0.4467(5) -0.1433(4) -0.1753(4) 0.0738(16) Uani 1 1 d .
H45 H -0.4815 -0.1496 -0.2296 0.089 Uiso 1 1 calc R
C46 C -0.3144(4) -0.2335(3) -0.1649(3) 0.0546(12) Uani 1 1 d .
C47 C -0.3409(6) -0.2239(4) -0.2318(4) 0.0766(18) Uani 1 1 d .
H47 H -0.3244 -0.1703 -0.2359 0.092 Uiso 1 1 calc R
C48 C -0.3925(6) -0.2954(5) -0.2926(5) 0.096(2) Uani 1 1 d .
H48 H -0.4106 -0.2891 -0.3375 0.115 Uiso 1 1 calc R
C49 C -0.4165(6) -0.3740(5) -0.2871(5) 0.090(2) Uani 1 1 d .
H49 H -0.4499 -0.4214 -0.3276 0.108 Uiso 1 1 calc R
C50 C -0.3916(5) -0.3839(4) -0.2221(4) 0.0750(17) Uani 1 1 d .
H50 H -0.4087 -0.4377 -0.2187 0.09 Uiso 1 1 calc R
C51 C -0.3418(5) -0.3144(4) -0.1623(4) 0.0608(14) Uani 1 1 d .
H51 H -0.3258 -0.3216 -0.1188 0.073 Uiso 1 1 calc R
C52 C -0.2561(5) -0.0435(4) -0.1240(4) 0.0624(14) Uani 1 1 d .
C53 C -0.1794(6) -0.0273(4) -0.1058(4) 0.0787(18) Uani 1 1 d .
H53 H -0.1227 -0.0695 -0.0718 0.094 Uiso 1 1 calc R
C54 C -0.1854(8) 0.0499(6) -0.1370(6) 0.106(3) Uani 1 1 d .
H54 H -0.1331 0.0601 -0.124 0.128 Uiso 1 1 calc R
C55 C -0.2692(9) 0.1116(5) -0.1874(6) 0.114(3) Uani 1 1 d .
H55 H -0.2752 0.1631 -0.2104 0.136 Uiso 1 1 calc R
C56 C -0.3435(7) 0.0984(5) -0.2041(5) 0.106(3) Uani 1 1 d .
H56 H -0.3989 0.1417 -0.2372 0.127 Uiso 1 1 calc R
C57 C -0.3373(5) 0.0207(4) -0.1721(4) 0.0778(18) Uani 1 1 d .
H57 H -0.388 0.0122 -0.1833 0.093 Uiso 1 1 calc R
F2 F -0.0700(3) -0.3695(2) 0.1081(2) 0.0698(8) Uani 1 1 d .
F3 F -0.1100(3) -0.5315(2) 0.0400(3) 0.0845(10) Uani 1 1 d .
F4 F -0.1373(3) -0.5485(2) -0.0745(3) 0.0928(11) Uani 1 1 d .
F5 F -0.1123(4) -0.4019(2) -0.1134(3) 0.0968(12) Uani 1 1 d .
F6 F -0.0671(3) -0.2403(2) -0.0431(3) 0.0835(10) Uani 1 1 d .
F8 F -0.1515(3) 0.0598(3) 0.1127(2) 0.0824(10) Uani 1 1 d .
F9 F -0.3166(4) 0.1829(4) -0.0119(3) 0.1379(19) Uani 1 1 d .
F10 F -0.3327(4) 0.2885(3) -0.1027(3) 0.164(3) Uani 1 1 d .
F11 F -0.1751(5) 0.2740(3) -0.0600(3) 0.141(2) Uani 1 1 d .
F12 F -0.0103(4) 0.1482(3) 0.0632(3) 0.0970(12) Uani 1 1 d .
H1 H -0.092(5) -0.061(4) 0.059(4) 0.093(18) Uiso 1 1 d .

loop_
_atom_site_aniso_label
_atom_site_aniso_U_11
_atom_site_aniso_U_22
_atom_site_aniso_U_33
_atom_site_aniso_U_23
_atom_site_aniso_U_13
_atom_site_aniso_U_12
Pt1 0.04609(11) 0.04014(10) 0.04555(11) -0.00195(8) 0.03935(11) -0.00128(8)
Pt2 0.04804(12) 0.04212(11) 0.04735(11) -0.00259(9) 0.04110(11) -0.00246(9)
P1 0.0427(7) 0.0412(7) 0.0473(7) -0.0021(6) 0.0388(7) -0.0002(5)
P2 0.0505(8) 0.0468(7) 0.0443(7) -0.0016(6) 0.0394(7) -0.0029(6)
N1 0.092(5) 0.060(4) 0.115(5) 0.005(4) 0.079(5) 0.015(3)
C1 0.049(3) 0.046(3) 0.056(3) -0.009(2) 0.046(3) -0.006(2)
C2 0.064(3) 0.047(3) 0.063(3) 0.003(2) 0.057(3) 0.003(2)
C3 0.063(4) 0.046(3) 0.076(4) 0.004(3) 0.061(4) 0.001(3)
C4 0.079(4) 0.049(3) 0.082(4) -0.011(3) 0.070(4) -0.002(3)
C5 0.083(4) 0.069(4) 0.080(4) -0.001(3) 0.075(4) 0.004(3)
C6 0.073(4) 0.048(3) 0.074(4) 0.000(3) 0.067(4) 0.000(3)
C7 0.047(3) 0.038(3) 0.043(3) -0.002(2) 0.036(3) -0.001(2)
C8 0.057(4) 0.058(3) 0.049(3) 0.003(3) 0.042(3) 0.011(3)
C9 0.053(4) 0.088(5) 0.052(4) -0.012(4) 0.036(4) 0.011(4)
C10 0.090(6) 0.060(4) 0.044(4) 0.010(3) 0.044(4) 0.030(4)
C11 0.106(6) 0.052(4) 0.056(4) 0.000(3) 0.062(5) -0.002(4)
C12 0.071(4) 0.049(3) 0.053(3) 0.006(3) 0.050(4) 0.003(3)
C13 0.042(3) 0.053(3) 0.038(3) -0.001(2) 0.032(3) 0.001(2)
C14 0.044(3) 0.056(3) 0.048(3) 0.001(2) 0.039(3) 0.003(2)
C15 0.039(3) 0.048(3) 0.051(3) 0.000(2) 0.036(3) 0.003(2)
C16 0.091(4) 0.065(4) 0.079(4) 0.014(3) 0.076(4) 0.022(3)
C17 0.089(5) 0.065(4) 0.084(5) 0.017(3) 0.075(4) 0.019(3)
C18 0.050(3) 0.045(3) 0.070(4) -0.001(3) 0.047(3) 0.002(3)
C19 0.065(4) 0.061(4) 0.083(4) -0.009(3) 0.064(4) 0.003(3)
C20 0.063(4) 0.065(4) 0.068(4) 0.004(3) 0.057(3) 0.008(3)
C21 0.060(4) 0.055(4) 0.083(5) -0.003(3) 0.055(4) 0.002(3)
C22 0.031(2) 0.045(3) 0.037(3) -0.007(2) 0.027(2) -0.002(2)
C23 0.050(3) 0.066(4) 0.055(3) 0.004(3) 0.044(3) 0.009(3)
C24 0.057(4) 0.082(4) 0.059(4) 0.003(3) 0.047(3) 0.022(3)
C25 0.070(4) 0.050(3) 0.070(4) 0.006(3) 0.055(4) 0.017(3)
C26 0.073(4) 0.044(3) 0.091(4) 0.012(3) 0.070(4) 0.012(3)
C27 0.055(3) 0.054(3) 0.065(4) -0.007(3) 0.051(3) -0.006(3)
C28 0.042(3) 0.046(3) 0.053(3) 0.002(2) 0.040(3) 0.002(2)
C29 0.074(4) 0.064(4) 0.082(4) -0.002(3) 0.070(4) 0.002(3)
C30 0.075(5) 0.095(5) 0.104(5) -0.003(4) 0.080(5) 0.006(4)
C31 0.058(4) 0.103(5) 0.085(5) 0.023(4) 0.062(4) 0.019(4)
C32 0.046(3) 0.086(5) 0.070(4) 0.005(4) 0.045(4) -0.002(3)
C33 0.051(3) 0.065(4) 0.073(4) -0.003(3) 0.052(3) -0.002(3)
C34 0.043(3) 0.055(3) 0.049(3) 0.003(2) 0.040(3) 0.004(2)
C35 0.068(4) 0.072(4) 0.063(4) 0.001(3) 0.058(4) -0.005(3)
C36 0.104(5) 0.091(5) 0.090(5) 0.012(4) 0.087(5) 0.000(4)
C37 0.080(5) 0.125(7) 0.065(4) 0.024(4) 0.063(4) 0.021(5)
C38 0.064(4) 0.111(6) 0.056(4) -0.010(4) 0.050(4) -0.001(4)
C39 0.057(4) 0.078(4) 0.052(3) -0.013(3) 0.045(3) -0.010(3)
C40 0.047(3) 0.048(3) 0.049(3) -0.003(2) 0.039(3) -0.002(2)
C41 0.057(4) 0.081(4) 0.059(4) -0.003(3) 0.048(3) 0.002(3)
C42 0.075(5) 0.099(5) 0.077(4) -0.005(4) 0.067(4) 0.000(4)
C43 0.075(5) 0.100(5) 0.101(6) -0.006(4) 0.077(5) 0.001(4)
C44 0.053(4) 0.090(5) 0.079(5) -0.009(4) 0.051(4) 0.000(3)
C45 0.056(4) 0.076(4) 0.061(4) -0.011(3) 0.046(4) -0.004(3)
C46 0.050(3) 0.053(3) 0.045(3) -0.002(2) 0.039(3) -0.003(2)
C47 0.100(5) 0.062(4) 0.068(4) -0.006(3) 0.072(4) -0.011(3)
C48 0.117(6) 0.094(5) 0.065(4) -0.016(4) 0.077(5) -0.012(5)
C49 0.094(5) 0.065(4) 0.076(5) -0.018(3) 0.068(5) -0.010(4)
C50 0.075(4) 0.056(4) 0.075(4) -0.011(3) 0.062(4) -0.014(3)
C51 0.062(4) 0.057(3) 0.064(3) -0.009(3) 0.054(3) -0.010(3)
C52 0.067(4) 0.052(3) 0.046(3) -0.005(3) 0.045(3) -0.007(3)
C53 0.099(5) 0.069(4) 0.079(4) -0.007(3) 0.079(4) -0.018(4)
C54 0.145(8) 0.090(6) 0.101(6) -0.014(5) 0.109(6) -0.037(6)
C55 0.141(8) 0.065(5) 0.070(5) -0.007(4) 0.081(6) -0.030(5)
C56 0.099(6) 0.058(4) 0.059(4) 0.004(3) 0.053(5) -0.005(4)
C57 0.068(4) 0.059(4) 0.052(3) -0.002(3) 0.044(4) -0.005(3)
F2 0.092(2) 0.069(2) 0.081(2) -0.0024(16) 0.080(2) -0.0062(17)
F3 0.114(3) 0.0502(18) 0.117(3) 0.0113(19) 0.104(3) 0.0023(19)
F4 0.128(3) 0.055(2) 0.125(3) -0.021(2) 0.114(3) -0.011(2)
F5 0.148(3) 0.091(3) 0.126(3) -0.012(2) 0.129(3) -0.004(2)
F6 0.132(3) 0.067(2) 0.123(3) -0.003(2) 0.121(3) -0.010(2)
F8 0.080(2) 0.099(3) 0.091(3) 0.004(2) 0.077(2) 0.007(2)
F9 0.072(3) 0.181(5) 0.094(3) 0.002(3) 0.062(3) 0.044(3)
F10 0.143(4) 0.109(3) 0.064(3) 0.031(2) 0.064(3) 0.079(3)
F11 0.195(5) 0.064(2) 0.101(3) 0.012(2) 0.119(4) -0.006(3)
F12 0.120(3) 0.098(3) 0.108(3) -0.001(2) 0.103(3) -0.019(2)

loop_
_atom_type_symbol
_atom_type_description
_atom_type_scat_dispersion_real
_atom_type_scat_dispersion_imag
_atom_type_scat_source
C C 0.0033 0.0016 'International Tables Vol C Tables 4.2.6.8 and 6.1.1.4'
H H 0 0 'International Tables Vol C Tables 4.2.6.8 and 6.1.1.4'
N N 0.0061 0.0033 'International Tables Vol C Tables 4.2.6.8 and 6.1.1.4'
P P 0.1023 0.0942 'International Tables Vol C Tables 4.2.6.8 and 6.1.1.4'
Pt Pt -1.7033 8.3905 'International Tables Vol C Tables 4.2.6.8 and 6.1.1.4'
F F 0.0171 0.0103 'International Tables Vol C Tables 4.2.6.8 and 6.1.1.4'

loop_
_geom_angle_atom_site_label_1
_geom_angle_atom_site_label_2
_geom_angle_atom_site_label_3
_geom_angle
C13 Pt1 C7 163.88(19)
C13 Pt1 P1 104.88(14)
C7 Pt1 P1 91.21(13)
C13 Pt1 Pt2 51.40(14)
C7 Pt1 Pt2 112.49(13)
P1 Pt1 Pt2 156.24(3)
C13 Pt1 H1 86.9(18)
C7 Pt1 H1 77.0(18)
P1 Pt1 H1 168.1(18)
Pt2 Pt1 H1 35.6(18)
C1 Pt2 C13 117.46(19)
C1 Pt2 P2 89.78(14)
C13 Pt2 P2 152.73(14)
C1 Pt2 C14 86.41(19)
C13 Pt2 C14 31.22(17)
P2 Pt2 C14 175.69(14)
C1 Pt2 Pt1 160.96(14)
C13 Pt2 Pt1 44.04(13)
P2 Pt2 Pt1 108.71(3)
C14 Pt2 Pt1 75.26(13)
C1 Pt2 H1 160.1(18)
C13 Pt2 H1 82.2(18)
P2 Pt2 H1 70.5(18)
C14 Pt2 H1 113.4(18)
Pt1 Pt2 H1 38.2(18)
C22 P1 C28 105.1(2)
C22 P1 C34 103.5(2)
C28 P1 C34 102.5(2)
C22 P1 Pt1 115.08(15)
C28 P1 Pt1 116.25(16)
C34 P1 Pt1 112.76(17)
C52 P2 C46 105.5(2)
C52 P2 C40 108.2(3)
C46 P2 C40 102.0(2)
C52 P2 Pt2 109.82(19)
C46 P2 Pt2 117.83(17)
C40 P2 Pt2 112.75(17)
C2 C1 C6 114.5(4)
C2 C1 Pt2 124.7(3)
C6 C1 Pt2 120.4(4)
F2 C2 C1 119.7(4)
F2 C2 C3 116.6(4)
C1 C2 C3 123.7(4)
F3 C3 C4 119.3(5)
F3 C3 C2 121.6(5)
C4 C3 C2 119.0(5)
F4 C4 C5 120.7(5)
F4 C4 C3 120.2(5)
C5 C4 C3 119.2(5)
F5 C5 C6 121.4(5)
F5 C5 C4 118.7(5)
C6 C5 C4 119.8(5)
F6 C6 C5 116.5(4)
F6 C6 C1 119.7(4)
C5 C6 C1 123.8(5)
C8 C7 C12 116.7(5)
C8 C7 Pt1 123.7(4)
C12 C7 Pt1 119.4(4)
C9 C8 F8 117.2(6)
C9 C8 C7 123.3(6)
F8 C8 C7 119.5(5)
F9 C9 C8 120.3(7)
F9 C9 C10 120.6(7)
C8 C9 C10 119.1(7)
F10 C10 C11 120.2(9)
F10 C10 C9 119.5(9)
C11 C10 C9 120.2(6)
F11 C11 C10 119.8(8)
F11 C11 C12 119.6(8)
C10 C11 C12 120.5(7)
F12 C12 C11 119.0(6)
F12 C12 C7 120.9(5)
C11 C12 C7 120.0(6)
C14 C13 Pt1 161.5(5)
C14 C13 Pt2 76.9(3)
Pt1 C13 Pt2 84.56(18)
C13 C14 C15 157.2(5)
C13 C14 Pt2 71.9(3)
C15 C14 Pt2 130.4(4)
C16 C15 C20 119.3(5)
C16 C15 C14 118.2(5)
C20 C15 C14 122.5(5)
C15 C16 C17 120.6(5)
C15 C16 H16 119.7
C17 C16 H16 119.7
C18 C17 C16 120.1(6)
C18 C17 H17 120
C16 C17 H17 120
C19 C18 C17 119.5(5)
C19 C18 C21 121.1(6)
C17 C18 C21 119.4(6)
C18 C19 C20 120.7(5)
C18 C19 H19 119.6
C20 C19 H19 119.6
C19 C20 C15 119.7(5)
C19 C20 H20 120.1
C15 C20 H20 120.1
N1 C21 C18 178.8(11)
C27 C22 C23 117.8(5)
C27 C22 P1 121.9(4)
C23 C22 P1 120.2(4)
C24 C23 C22 119.7(5)
C24 C23 H23 120.1
C22 C23 H23 120.1
C25 C24 C23 120.7(5)
C25 C24 H24 119.7
C23 C24 H24 119.7
C26 C25 C24 120.7(5)
C26 C25 H25 119.6
C24 C25 H25 119.6
C25 C26 C27 119.5(6)
C25 C26 H26 120.2
C27 C26 H26 120.2
C26 C27 C22 121.5(5)
C26 C27 H27 119.3
C22 C27 H27 119.3
C29 C28 C33 117.9(5)
C29 C28 P1 120.2(4)
C33 C28 P1 121.7(4)
C28 C29 C30 120.6(6)
C28 C29 H29 119.7
C30 C29 H29 119.7
C31 C30 C29 120.7(6)
C31 C30 H30 119.7
C29 C30 H30 119.7
C30 C31 C32 120.4(6)
C30 C31 H31 119.8
C32 C31 H31 119.8
C31 C32 C33 119.1(6)
C31 C32 H32 120.4
C33 C32 H32 120.4
C32 C33 C28 121.3(6)
C32 C33 H33 119.3
C28 C33 H33 119.3
C35 C34 C39 118.2(5)
C35 C34 P1 120.0(4)
C39 C34 P1 121.7(4)
C34 C35 C36 120.7(6)
C34 C35 H35 119.6
C36 C35 H35 119.6
C37 C36 C35 119.8(6)
C37 C36 H36 120.1
C35 C36 H36 120.1
C38 C37 C36 120.0(6)
C38 C37 H37 120
C36 C37 H37 120
C37 C38 C39 120.6(6)
C37 C38 H38 119.7
C39 C38 H38 119.7
C34 C39 C38 120.6(6)
C34 C39 H39 119.7
C38 C39 H39 119.7
C41 C40 C45 118.7(5)
C41 C40 P2 120.2(4)
C45 C40 P2 121.1(4)
C40 C41 C42 120.3(6)
C40 C41 H41 119.8
C42 C41 H41 119.8
C43 C42 C41 120.3(6)
C43 C42 H42 119.9
C41 C42 H42 119.9
C42 C43 C44 120.3(6)
C42 C43 H43 119.9
C44 C43 H43 119.9
C43 C44 C45 120.0(6)
C43 C44 H44 120
C45 C44 H44 120
C44 C45 C40 120.5(6)
C44 C45 H45 119.7
C40 C45 H45 119.7
C51 C46 C47 118.1(5)
C51 C46 P2 119.0(4)
C47 C46 P2 122.8(4)
C46 C47 C48 119.4(6)
C46 C47 H47 120.3
C48 C47 H47 120.3
C49 C48 C47 120.9(6)
C49 C48 H48 119.6
C47 C48 H48 119.6
C48 C49 C50 120.2(6)
C48 C49 H49 119.9
C50 C49 H49 119.9
C51 C50 C49 119.8(6)
C51 C50 H50 120.1
C49 C50 H50 120.1
C50 C51 C46 121.6(5)
C50 C51 H51 119.2
C46 C51 H51 119.2
C57 C52 C53 118.6(6)
C57 C52 P2 123.1(5)
C53 C52 P2 118.3(5)
C54 C53 C52 121.3(7)
C54 C53 H53 119.3
C52 C53 H53 119.3
C55 C54 C53 119.1(8)
C55 C54 H54 120.4
C53 C54 H54 120.4
C56 C55 C54 120.8(7)
C56 C55 H55 119.6
C54 C55 H55 119.6
C55 C56 C57 120.3(8)
C55 C56 H56 119.8
C57 C56 H56 119.8
C52 C57 C56 119.8(7)
C52 C57 H57 120.1
C56 C57 H57 120.1

loop_
_geom_bond_atom_site_label_1
_geom_bond_atom_site_label_2
_geom_bond_distance
Pt1 C13 1.984(5)
Pt1 C7 2.053(5)
Pt1 P1 2.2622(12)
Pt1 Pt2 2.8409(3)
Pt1 H1 1.83(6)
Pt2 C1 2.039(5)
Pt2 C13 2.230(5)
Pt2 P2 2.2521(13)
Pt2 C14 2.286(5)
Pt2 H1 1.72(6)
P1 C22 1.806(5)
P1 C28 1.815(5)
P1 C34 1.819(5)
P2 C52 1.818(5)
P2 C46 1.817(5)
P2 C40 1.825(5)
N1 C21 1.129(8)
C1 C2 1.378(7)
C1 C6 1.387(7)
C2 F2 1.355(5)
C2 C3 1.380(7)
C3 F3 1.328(6)
C3 C4 1.381(8)
C4 F4 1.347(6)
C4 C5 1.370(8)
C5 F5 1.360(6)
C5 C6 1.364(7)
C6 F6 1.346(5)
C7 C8 1.371(7)
C7 C12 1.403(7)
C8 C9 1.359(8)
C8 F8 1.362(6)
C9 F9 1.357(8)
C9 C10 1.373(11)
C10 F10 1.352(7)
C10 C11 1.353(11)
C11 F11 1.343(8)
C11 C12 1.388(9)
C12 F12 1.316(7)
C13 C14 1.216(7)
C14 C15 1.452(7)
C15 C16 1.374(7)
C15 C20 1.393(7)
C16 C17 1.384(8)
C16 H16 0.93
C17 C18 1.380(8)
C17 H17 0.93
C18 C19 1.375(8)
C18 C21 1.444(8)
C19 C20 1.381(7)
C19 H19 0.93
C20 H20 0.93
C22 C27 1.387(7)
C22 C23 1.398(6)
C23 C24 1.385(7)
C23 H23 0.93
C24 C25 1.360(8)
C24 H24 0.93
C25 C26 1.357(8)
C25 H25 0.93
C26 C27 1.380(7)
C26 H26 0.93
C27 H27 0.93
C28 C29 1.371(7)
C28 C33 1.387(7)
C29 C30 1.385(8)
C29 H29 0.93
C30 C31 1.347(9)
C30 H30 0.93
C31 C32 1.371(9)
C31 H31 0.93
C32 C33 1.381(7)
C32 H32 0.93
C33 H33 0.93
C34 C35 1.372(7)
C34 C39 1.378(7)
C35 C36 1.387(8)
C35 H35 0.93
C36 C37 1.361(9)
C36 H36 0.93
C37 C38 1.350(9)
C37 H37 0.93
C38 C39 1.377(8)
C38 H38 0.93
C39 H39 0.93
C40 C41 1.383(7)
C40 C45 1.385(7)
C41 C42 1.386(8)
C41 H41 0.93
C42 C43 1.355(9)
C42 H42 0.93
C43 C44 1.375(9)
C43 H43 0.93
C44 C45 1.376(9)
C44 H44 0.93
C45 H45 0.93
C46 C51 1.388(7)
C46 C47 1.392(7)
C47 C48 1.395(8)
C47 H47 0.93
C48 C49 1.355(9)
C48 H48 0.93
C49 C50 1.371(9)
C49 H49 0.93
C50 C51 1.366(7)
C50 H50 0.93
C51 H51 0.93
C52 C57 1.374(8)
C52 C53 1.386(8)
C53 C54 1.372(9)
C53 H53 0.93
C54 C55 1.367(12)
C54 H54 0.93
C55 C56 1.355(12)
C55 H55 0.93
C56 C57 1.390(9)
C56 H56 0.93
C57 H57 0.93
